data_4064728
loop_
_publ_author_name
'Vajpayee, Vaishali'
'Song, Young Ho'
'Yang, Yoon Jung'
'Kang, Se Chan'
'Kim, Hyunuk'
'Kim, In Su'
'Wang, Ming'
'Stang, Peter J.'
'Chi, Ki-Whan'

_publ_section_title
;
 Coordination Driven Self-Assembly and Anticancer Activity of Molecular
 Rectangles Containing Octahedral Ruthenium Metal Centers.
;
_journal_issue 12
_journal_name_full Organometallics
_journal_page_first 3242
_journal_page_last 3245
_journal_paper_doi 10.1021/om200294x
_journal_volume 30
_journal_year 2011
_chemical_formula_sum 'C73 H79 F12 N9 O26 Ru4 S4'
_chemical_formula_weight 2258.97
_chemical_name_systematic
; 
 ? 
;
_space_group_IT_number 2
_symmetry_cell_setting triclinic
_symmetry_space_group_name_Hall '-P 1'
_symmetry_space_group_name_H-M 'P -1'
_atom_sites_solution_hydrogens geom
_atom_sites_solution_primary direct
_atom_sites_solution_secondary difmap
_audit_creation_method SHELXL-97
_cell_angle_alpha 81.32(3)
_cell_angle_beta 83.65(3)
_cell_angle_gamma 76.40(3)
_cell_formula_units_Z 2
_cell_length_a 11.336(2)
_cell_length_b 17.650(4)
_cell_length_c 24.465(5)
_cell_measurement_reflns_used 17171
_cell_measurement_temperature 100(2)
_cell_measurement_theta_max 26.74
_cell_measurement_theta_min 1.07
_cell_volume 4688.8(18)
_computing_cell_refinement HKL2000
_computing_data_collection 'ADSC Quantum-210 ADX Program'
_computing_data_reduction HKL2000
_computing_molecular_graphics 'Diamond 3.1'
_computing_publication_material 'Diamond 3.1'
_computing_structure_refinement 'SHELXL-97 (Sheldrick, 1997)'
_computing_structure_solution 'SHELXS-97 (Sheldrick, 1990)'
_diffrn_ambient_temperature 100(2)
_diffrn_measured_fraction_theta_full 0.904
_diffrn_measured_fraction_theta_max 0.904
_diffrn_measurement_device_type 'CCD area detector'
_diffrn_measurement_method 'omega scan'
_diffrn_radiation_monochromator 'Si(111) double crystal monochromator'
_diffrn_radiation_source 'bending magnet 6B MX beamline'
_diffrn_radiation_type synchrotron
_diffrn_radiation_wavelength 0.90000
_diffrn_reflns_av_R_equivalents 0.0375
_diffrn_reflns_av_sigmaI/netI 0.0439
_diffrn_reflns_limit_h_max 11
_diffrn_reflns_limit_h_min -11
_diffrn_reflns_limit_k_max 17
_diffrn_reflns_limit_k_min -17
_diffrn_reflns_limit_l_max 24
_diffrn_reflns_limit_l_min -24
_diffrn_reflns_number 17171
_diffrn_reflns_theta_full 26.74
_diffrn_reflns_theta_max 26.74
_diffrn_reflns_theta_min 1.07
_exptl_absorpt_coefficient_mu 1.533
_exptl_absorpt_correction_T_max 0.8026
_exptl_absorpt_correction_T_min 0.6734
_exptl_absorpt_correction_type multi-scan
_exptl_absorpt_process_details HKL2000
_exptl_crystal_density_diffrn 1.600
_exptl_crystal_density_method 'not measured'
_exptl_crystal_F_000 2272
_exptl_crystal_size_max 0.28
_exptl_crystal_size_mid 0.20
_exptl_crystal_size_min 0.15
_refine_diff_density_max 2.917
_refine_diff_density_min -1.190
_refine_diff_density_rms 0.152
_refine_ls_extinction_coef 0.0015(4)
_refine_ls_extinction_expression Fc^*^=kFc[1+0.001xFc^2^\l^3^/sin(2\q)]^-1/4^
_refine_ls_extinction_method SHELXL
_refine_ls_goodness_of_fit_ref 0.993
_refine_ls_hydrogen_treatment constr
_refine_ls_matrix_type full
_refine_ls_number_parameters 1149
_refine_ls_number_reflns 8889
_refine_ls_number_restraints 251
_refine_ls_restrained_S_all 1.014
_refine_ls_R_factor_all 0.0994
_refine_ls_R_factor_gt 0.0909
_refine_ls_shift/su_max 0.001
_refine_ls_shift/su_mean 0.000
_refine_ls_structure_factor_coef Fsqd
_refine_ls_weighting_details 'calc w=1/[\s^2^(Fo^2^)+(0.1763P)^2^+52.6813P] where P=(Fo^2^+2Fc^2^)/3'
_refine_ls_weighting_scheme calc
_refine_ls_wR_factor_gt 0.2593
_refine_ls_wR_factor_ref 0.2681
_reflns_number_gt 7423
_reflns_number_total 8889
_reflns_threshold_expression >2sigma(I)
_cod_data_source_file om200294x_si_002.cif
_cod_data_source_block p-1
_cod_depositor_comments
;
The following automatic conversions were performed:

'_symmetry_cell_setting' value 'Triclinic' changed to 'triclinic'
according to /home/saulius/struct/CIF-dictionaries/cif_core.dic
dictionary named 'cif_core.dic' version 2.4.1 from 2010-06-29.

Automatic conversion script
Id: cif_fix_values 1715 2011-07-08 13:25:40Z adriana 
;
_cod_original_cell_volume 4688.9(16)
_cod_original_sg_symbol_H-M P-1
_cod_database_code 4064728

loop_
_symmetry_equiv_pos_as_xyz
'x, y, z'
'-x, -y, -z'

loop_
_atom_site_label
_atom_site_type_symbol
_atom_site_fract_x
_atom_site_fract_y
_atom_site_fract_z
_atom_site_U_iso_or_equiv
_atom_site_adp_type
_atom_site_occupancy
_atom_site_symmetry_multiplicity
_atom_site_calc_flag
_atom_site_refinement_flags
Ru1 Ru 1.67512(9) -0.25814(5) 0.64256(4) 0.0425(4) Uani 1 1 d .
Ru2 Ru 0.54806(9) 0.30335(5) 0.79311(4) 0.0424(4) Uani 1 1 d .
Ru3 Ru 1.33080(10) -0.27038(6) 0.50403(4) 0.0502(4) Uani 1 1 d .
Ru4 Ru 0.89455(11) 0.32623(7) 0.92711(5) 0.0622(5) Uani 1 1 d .
O1 O 0.6407(8) 0.3860(4) 0.8124(4) 0.048(2) Uani 1 1 d .
O2 O 0.6525(8) 0.2371(5) 0.8571(4) 0.049(2) Uani 1 1 d .
O3 O 0.7760(8) 0.3962(5) 0.8677(4) 0.054(2) Uani 1 1 d .
O4 O 0.8002(9) 0.2441(5) 0.9088(4) 0.056(2) Uani 1 1 d .
O5 O 1.4276(9) -0.1916(4) 0.5254(4) 0.047(2) Uani 1 1 d .
O6 O 1.4516(8) -0.3453(5) 0.5587(4) 0.048(2) Uani 1 1 d .
O7 O 1.5654(8) -0.1860(4) 0.5811(4) 0.045(2) Uani 1 1 d .
O8 O 1.5866(9) -0.3395(5) 0.6173(4) 0.048(2) Uani 1 1 d .
O9 O 0.9352(9) -0.0849(5) 0.7192(4) 0.058(3) Uani 1 1 d .
O10 O 1.0887(8) 0.0644(5) 0.6697(4) 0.056(2) Uani 1 1 d .
O11 O 1.1562(9) -0.0334(5) 0.7916(5) 0.067(3) Uani 1 1 d .
O12 O 1.3078(8) 0.1135(5) 0.7284(4) 0.054(2) Uani 1 1 d .
C1 C 0.7113(12) 0.3593(8) 0.8508(6) 0.048(3) Uani 1 1 d .
C2 C 0.7223(13) 0.2736(7) 0.8742(5) 0.044(3) Uani 1 1 d .
C3 C 1.5000(13) -0.2216(7) 0.5612(6) 0.044(3) Uani 1 1 d .
C4 C 1.5166(13) -0.3097(7) 0.5802(6) 0.043(3) Uani 1 1 d .
C5 C 1.1952(12) -0.1761(6) 0.5951(6) 0.046(3) Uani 1 1 d .
H5A H 1.2174 -0.1334 0.5709 0.056 Uiso 1 1 calc R
C6 C 1.1950(12) -0.3092(7) 0.6150(6) 0.049(3) Uani 1 1 d .
H6A H 1.2174 -0.3604 0.6042 0.059 Uiso 1 1 calc R
C7 C 1.1352(12) -0.2992(7) 0.6652(6) 0.054(4) Uani 1 1 d .
H7A H 1.1164 -0.3433 0.6889 0.064 Uiso 1 1 calc R
C8 C 1.1008(12) -0.2248(7) 0.6828(6) 0.052(4) Uani 1 1 d .
H8A H 1.0576 -0.2172 0.7178 0.063 Uiso 1 1 calc R
C9 C 1.1324(12) -0.1625(7) 0.6469(6) 0.046(3) Uani 1 1 d .
C10 C 1.0110(12) -0.0518(7) 0.6926(6) 0.047(3) Uani 1 1 d .
C11 C 1.0064(14) 0.0356(7) 0.6902(6) 0.051(3) Uani 1 1 d .
C12 C 0.8592(11) 0.1575(7) 0.7123(5) 0.045(3) Uani 1 1 d .
C13 C 0.9211(12) 0.2099(7) 0.6802(5) 0.047(3) Uani 1 1 d .
H13A H 0.9947 0.1912 0.6588 0.056 Uiso 1 1 calc R
C14 C 0.8740(12) 0.2899(7) 0.6796(5) 0.046(3) Uani 1 1 d .
H14A H 0.9144 0.3268 0.6577 0.055 Uiso 1 1 calc R
C15 C 0.7678(12) 0.3152(7) 0.7113(5) 0.045(3) Uani 1 1 d .
H15A H 0.7344 0.3701 0.7101 0.054 Uiso 1 1 calc R
C16 C 0.7555(11) 0.1877(7) 0.7441(5) 0.042(3) Uani 1 1 d .
H16A H 0.7146 0.1520 0.7672 0.050 Uiso 1 1 calc R
C17 C 1.4581(12) -0.2818(7) 0.7246(5) 0.049(3) Uani 1 1 d .
H17A H 1.4893 -0.3359 0.7212 0.059 Uiso 1 1 calc R
C18 C 1.4727(11) -0.1516(7) 0.6993(5) 0.042(3) Uani 1 1 d .
H18A H 1.5122 -0.1140 0.6777 0.051 Uiso 1 1 calc R
C19 C 1.3554(12) -0.2596(7) 0.7587(6) 0.048(3) Uani 1 1 d .
H19A H 1.3145 -0.2981 0.7781 0.058 Uiso 1 1 calc R
C20 C 1.3108(12) -0.1802(8) 0.7652(6) 0.052(4) Uani 1 1 d .
H20A H 1.2417 -0.1641 0.7900 0.063 Uiso 1 1 calc R
C21 C 1.3695(12) -0.1264(7) 0.7348(5) 0.044(3) Uani 1 1 d .
C22 C 1.2369(14) -0.0045(7) 0.7643(6) 0.056(4) Uani 1 1 d .
C23 C 1.2327(15) 0.0829(8) 0.7583(6) 0.058(4) Uani 1 1 d .
C24 C 1.1068(12) 0.2021(8) 0.7959(6) 0.050(4) Uani 1 1 d .
C25 C 1.1370(12) 0.2581(7) 0.7574(6) 0.052(4) Uani 1 1 d .
H25A H 1.1829 0.2447 0.7240 0.063 Uiso 1 1 calc R
C26 C 1.1006(13) 0.3362(8) 0.7671(7) 0.060(4) Uani 1 1 d .
H26A H 1.1189 0.3771 0.7399 0.072 Uiso 1 1 calc R
C27 C 1.0376(12) 0.3529(9) 0.8167(7) 0.060(4) Uani 1 1 d .
H27A H 1.0145 0.4059 0.8241 0.072 Uiso 1 1 calc R
C28 C 1.0396(12) 0.2223(7) 0.8450(6) 0.050(4) Uani 1 1 d .
H28A H 1.0163 0.1826 0.8718 0.060 Uiso 1 1 calc R
N1 N 1.2242(10) -0.2478(6) 0.5792(5) 0.053(3) Uani 1 1 d .
N2 N 1.1083(9) -0.0860(5) 0.6599(4) 0.047(3) Uani 1 1 d .
H2A H 1.1606 -0.0571 0.6457 0.056 Uiso 1 1 calc R
N3 N 0.8969(10) 0.0747(5) 0.7152(4) 0.048(3) Uani 1 1 d .
H3A H 0.8482 0.0461 0.7339 0.058 Uiso 1 1 calc R
N4 N 0.7098(9) 0.2644(6) 0.7440(4) 0.044(3) Uani 1 1 d .
N5 N 1.5158(9) -0.2275(5) 0.6954(4) 0.042(3) Uani 1 1 d .
N6 N 1.3371(9) -0.0450(6) 0.7369(4) 0.048(3) Uani 1 1 d .
H6B H 1.3873 -0.0172 0.7185 0.058 Uiso 1 1 calc R
N7 N 1.1385(9) 0.1207(6) 0.7898(5) 0.048(3) Uani 1 1 d .
H7B H 1.0909 0.0916 0.8088 0.058 Uiso 1 1 calc R
N8 N 1.0084(10) 0.2967(7) 0.8544(5) 0.056(3) Uani 1 1 d .
C1P C 0.4179(13) 0.3713(7) 0.7362(6) 0.050(4) Uani 1 1 d .
C2P C 1.332(2) -0.1237(11) 0.4047(8) 0.112(8) Uani 1 1 d .
H2PA H 1.3179 -0.1074 0.3654 0.169 Uiso 1 1 calc R
H2PB H 1.4160 -0.1222 0.4104 0.169 Uiso 1 1 calc R
H2PC H 1.2752 -0.0879 0.4273 0.169 Uiso 1 1 calc R
C3P C 0.4397(12) 0.2905(7) 0.7297(6) 0.047(3) Uani 1 1 d .
H3PA H 0.4832 0.2737 0.6942 0.056 Uiso 1 1 calc R
C4P C 0.4278(11) 0.2325(8) 0.7735(6) 0.048(3) Uani 1 1 d .
H4PA H 0.4614 0.1760 0.7686 0.058 Uiso 1 1 calc R
C5P C 0.3928(12) 0.2536(7) 0.8270(6) 0.050(3) Uani 1 1 d .
C6P C 0.3678(11) 0.3331(7) 0.8349(6) 0.047(3) Uani 1 1 d .
H6PA H 0.3590 0.3471 0.8735 0.056 Uiso 1 1 calc R
C7P C 0.3787(11) 0.3919(7) 0.7895(5) 0.045(3) Uani 1 1 d .
H7PA H 0.3780 0.4461 0.7970 0.054 Uiso 1 1 calc R
C8P C 0.3949(13) 0.1910(8) 0.8766(6) 0.061(4) Uani 1 1 d .
H8PA H 0.3144 0.1786 0.8844 0.091 Uiso 1 1 calc R
H8PB H 0.4163 0.2103 0.9089 0.091 Uiso 1 1 calc R
H8PC H 0.4555 0.1436 0.8686 0.091 Uiso 1 1 calc R
C9P C 0.4334(13) 0.4322(7) 0.6857(5) 0.051(4) Uani 1 1 d .
H9PA H 0.4966 0.4059 0.6586 0.062 Uiso 1 1 calc R
C10P C 0.4765(14) 0.5034(7) 0.7014(6) 0.059(4) Uani 1 1 d .
H10A H 0.4839 0.5412 0.6682 0.089 Uiso 1 1 calc R
H10B H 0.5558 0.4847 0.7171 0.089 Uiso 1 1 calc R
H10C H 0.4170 0.5290 0.7289 0.089 Uiso 1 1 calc R
C11P C 0.3147(15) 0.4599(9) 0.6582(6) 0.072(4) Uani 1 1 d .
H11A H 0.3242 0.4995 0.6263 0.108 Uiso 1 1 calc R
H11B H 0.2503 0.4831 0.6848 0.108 Uiso 1 1 calc R
H11C H 0.2930 0.4152 0.6457 0.108 Uiso 1 1 calc R
C12P C 1.8283(11) -0.3487(7) 0.6692(6) 0.049(3) Uani 1 1 d .
C13P C 1.7961(13) -0.2937(7) 0.7083(6) 0.053(4) Uani 1 1 d .
H13B H 1.7631 -0.3107 0.7466 0.064 Uiso 1 1 calc R
C14P C 1.7849(12) -0.2126(7) 0.6900(6) 0.050(3) Uani 1 1 d .
H14B H 1.7425 -0.1745 0.7160 0.060 Uiso 1 1 calc R
C15P C 1.8043(13) -0.1844(8) 0.6356(6) 0.055(4) Uani 1 1 d .
C16P C 1.8433(12) -0.2395(7) 0.5975(6) 0.055(4) Uani 1 1 d .
H16B H 1.8420 -0.2197 0.5570 0.066 Uiso 1 1 calc R
C17P C 1.8557(13) -0.3205(8) 0.6139(6) 0.058(4) Uani 1 1 d .
H17B H 1.8634 -0.3560 0.5848 0.069 Uiso 1 1 calc R
C18P C 1.8286(13) -0.4357(7) 0.6854(6) 0.058(4) Uani 1 1 d .
H18B H 1.7735 -0.4491 0.6609 0.070 Uiso 1 1 calc R
C19P C 1.9579(14) -0.4853(8) 0.6723(7) 0.074(4) Uani 1 1 d .
H19B H 1.9582 -0.5413 0.6823 0.110 Uiso 1 1 calc R
H19C H 2.0158 -0.4711 0.6937 0.110 Uiso 1 1 calc R
H19D H 1.9815 -0.4750 0.6326 0.110 Uiso 1 1 calc R
C20P C 1.7811(14) -0.4575(8) 0.7453(7) 0.065(4) Uani 1 1 d .
H20B H 1.6996 -0.4249 0.7525 0.098 Uiso 1 1 calc R
H20C H 1.8362 -0.4486 0.7707 0.098 Uiso 1 1 calc R
H20D H 1.7771 -0.5130 0.7512 0.098 Uiso 1 1 calc R
C21P C 1.7774(13) -0.0959(7) 0.6154(6) 0.058(4) Uani 1 1 d .
H21A H 1.8510 -0.0760 0.6159 0.088 Uiso 1 1 calc R
H21B H 1.7121 -0.0686 0.6399 0.088 Uiso 1 1 calc R
H21C H 1.7521 -0.0866 0.5775 0.088 Uiso 1 1 calc R
C22P C 1.2768(17) -0.3599(8) 0.4646(6) 0.068(4) Uani 1 1 d .
C23P C 1.1809(15) -0.2927(9) 0.4654(6) 0.064(4) Uani 1 1 d .
H23A H 1.1043 -0.2971 0.4889 0.077 Uiso 1 1 calc R
C24P C 1.1997(18) -0.2163(8) 0.4447(7) 0.069(5) Uani 1 1 d .
H24A H 1.1354 -0.1693 0.4534 0.083 Uiso 1 1 calc R
C25P C 1.3142(18) -0.2058(9) 0.4213(7) 0.070(4) Uani 1 1 d .
C26P C 1.4097(19) -0.2729(12) 0.4198(7) 0.086(5) Uani 1 1 d .
H26B H 1.4951 -0.2661 0.4109 0.103 Uiso 1 1 calc R
C27P C 1.3898(18) -0.3477(9) 0.4413(6) 0.068(4) Uani 1 1 d .
H27B H 1.4627 -0.3917 0.4476 0.082 Uiso 1 1 calc R
C28P C 1.0187(16) 0.3811(11) 0.9612(8) 0.086(6) Uani 1 1 d .
H28B H 1.0811 0.4046 0.9368 0.103 Uiso 1 1 calc R
C29P C 1.041(2) 0.2993(12) 0.9807(9) 0.097(5) Uani 1 1 d U
H29A H 1.1198 0.2661 0.9671 0.117 Uiso 1 1 calc R
C30P C 0.8374(18) 0.3079(9) 1.0136(7) 0.085(4) Uani 1 1 d U
H30A H 0.7695 0.2801 1.0254 0.102 Uiso 1 1 calc R
C31P C 0.8093(16) 0.3863(9) 0.9966(6) 0.071(3) Uani 1 1 d U
H31A H 0.7215 0.4137 0.9959 0.085 Uiso 1 1 calc R
C32P C 0.8946(15) 0.4254(10) 0.9700(7) 0.074(4) Uani 1 1 d U
C33P C 1.253(2) -0.4835(11) 0.4370(8) 0.113(6) Uani 1 1 d U
H33A H 1.3256 -0.4807 0.4115 0.170 Uiso 1 1 calc R
H33B H 1.1799 -0.4578 0.4179 0.170 Uiso 1 1 calc R
H33C H 1.2517 -0.5386 0.4497 0.170 Uiso 1 1 calc R
C34P C 1.132(2) -0.4492(15) 0.5251(10) 0.134(7) Uani 1 1 d U
H34A H 1.1332 -0.5047 0.5378 0.201 Uiso 1 1 calc R
H34B H 1.0619 -0.4261 0.5033 0.201 Uiso 1 1 calc R
H34C H 1.1262 -0.4210 0.5572 0.201 Uiso 1 1 calc R
C35P C 1.257(2) -0.4420(9) 0.4866(7) 0.089(5) Uani 1 1 d U
H35A H 1.3283 -0.4716 0.5077 0.107 Uiso 1 1 calc R
C36P C 0.8634(17) 0.5091(9) 0.9452(8) 0.095(5) Uani 1 1 d U
H36A H 0.8709 0.5427 0.9724 0.143 Uiso 1 1 calc R
H36B H 0.7796 0.5223 0.9343 0.143 Uiso 1 1 calc R
H36C H 0.9192 0.5174 0.9124 0.143 Uiso 1 1 calc R
C37P C 0.980(2) 0.1711(11) 1.0257(9) 0.120(5) Uani 1 1 d U
H37A H 0.9147 0.1466 1.0162 0.144 Uiso 1 1 calc R
C38P C 0.957(2) 0.2622(11) 1.0056(9) 0.097(4) Uani 1 1 d U
C39P C 1.000(3) 0.1560(12) 1.0874(9) 0.132(7) Uani 1 1 d U
H39A H 0.9231 0.1745 1.1089 0.198 Uiso 1 1 calc R
H39B H 1.0603 0.1843 1.0945 0.198 Uiso 1 1 calc R
H39C H 1.0298 0.0995 1.0983 0.198 Uiso 1 1 calc R
C40P C 1.113(3) 0.1357(14) 0.9971(11) 0.173(12) Uani 1 1 d U
H40A H 1.1344 0.0786 1.0075 0.259 Uiso 1 1 calc R
H40B H 1.1733 0.1595 1.0097 0.259 Uiso 1 1 calc R
H40C H 1.1121 0.1476 0.9567 0.259 Uiso 1 1 calc R
S1G S 0.6086(3) -0.01412(18) 0.78741(15) 0.0516(9) Uani 1 1 d .
F1G F 0.6565(9) -0.0974(5) 0.8839(4) 0.082(3) Uani 1 1 d .
F2G F 0.5661(11) -0.1497(5) 0.8318(4) 0.099(3) Uani 1 1 d .
F3G F 0.7514(10) -0.1509(5) 0.8150(4) 0.085(3) Uani 1 1 d .
O1G O 0.4945(9) 0.0244(5) 0.8143(4) 0.067(3) Uani 1 1 d .
O2G O 0.7078(9) 0.0214(5) 0.7899(4) 0.063(3) Uani 1 1 d .
O3G O 0.5997(8) -0.0355(5) 0.7346(4) 0.057(2) Uani 1 1 d .
C1G C 0.6472(19) -0.1096(9) 0.8305(7) 0.073(5) Uani 1 1 d .
S2G S 0.8026(5) -0.3130(3) 0.4403(2) 0.0904(14) Uani 1 1 d U
F4G F 0.6871(17) -0.1811(8) 0.4695(7) 0.186(6) Uani 1 1 d U
F5G F 0.720(2) -0.1792(8) 0.3847(7) 0.198(6) Uani 1 1 d U
F6G F 0.8702(17) -0.1827(9) 0.4346(7) 0.173(5) Uani 1 1 d U
O4G O 0.884(2) -0.3379(11) 0.4871(8) 0.162(6) Uani 1 1 d U
O5G O 0.8805(15) -0.3354(9) 0.3896(6) 0.126(5) Uani 1 1 d U
O6G O 0.6987(15) -0.3302(9) 0.4476(9) 0.147(5) Uani 1 1 d U
C2G C 0.772(2) -0.2126(12) 0.4332(9) 0.114(4) Uani 1 1 d U
S3G S 0.1405(4) 0.5598(2) 0.82130(18) 0.0675(11) Uani 1 1 d DU
F7G F 0.0300(12) 0.6556(5) 0.8911(4) 0.113(4) Uani 1 1 d DU
F8G F -0.0824(10) 0.6262(9) 0.8393(6) 0.153(4) Uani 1 1 d DU
F9G F 0.0300(13) 0.7086(6) 0.8052(4) 0.138(5) Uani 1 1 d DU
O7G O 0.2458(10) 0.5826(6) 0.8046(7) 0.122(5) Uani 1 1 d DU
O8G O 0.1485(13) 0.5025(7) 0.8677(7) 0.141(6) Uani 1 1 d DU
O9G O 0.0922(18) 0.5444(10) 0.7763(8) 0.172(6) Uani 1 1 d DU
C3G C 0.0391(11) 0.6472(7) 0.8406(5) 0.052(2) Uani 1 1 d DU
S4G S 0.442(2) 0.2845(13) 1.0446(10) 1.02(7) Uani 1 1 d DU
F10G F 0.4279(12) 0.4322(6) 1.0063(5) 0.122(4) Uani 1 1 d DU
F11G F 0.3257(16) 0.3504(12) 0.9665(7) 0.192(7) Uani 1 1 d DU
F12F F 0.5376(14) 0.3552(11) 0.9507(6) 0.174(6) Uani 1 1 d DU
O10G O 0.4508(19) 0.2183(11) 1.0246(8) 0.182(8) Uani 1 1 d DU
O11G O 0.542(2) 0.2724(15) 1.0746(9) 0.212(10) Uani 1 1 d DU
O12G O 0.331(2) 0.2959(14) 1.0753(10) 0.218(10) Uani 1 1 d DU
C4G C 0.4369(12) 0.3611(7) 0.9879(5) 0.052(2) Uani 1 1 d DU
O1N O 0.9022(10) 0.0884(6) 0.8425(5) 0.074(3) Uani 1 1 d .
O2N O 0.9544(13) 0.0571(7) 0.9260(6) 0.096(4) Uani 1 1 d .
N1N N 0.8830(13) 0.0687(7) 0.8924(7) 0.070(4) Uani 1 1 d .
C1N C 0.7529(16) 0.0589(9) 0.9104(7) 0.077(5) Uani 1 1 d .
H1NA H 0.7452 0.0431 0.9505 0.115 Uiso 1 1 calc R
H1NB H 0.7352 0.0183 0.8912 0.115 Uiso 1 1 calc R
H1NC H 0.6952 0.1088 0.9008 0.115 Uiso 1 1 calc R

loop_
_atom_site_aniso_label
_atom_site_aniso_U_11
_atom_site_aniso_U_22
_atom_site_aniso_U_33
_atom_site_aniso_U_23
_atom_site_aniso_U_13
_atom_site_aniso_U_12
Ru1 0.0413(8) 0.0278(6) 0.0594(7) -0.0173(5) -0.0076(5) -0.0005(5)
Ru2 0.0407(8) 0.0272(6) 0.0601(7) -0.0178(5) -0.0082(5) 0.0005(5)
Ru3 0.0562(9) 0.0361(7) 0.0600(8) -0.0218(5) -0.0168(6) 0.0021(5)
Ru4 0.0573(9) 0.0507(8) 0.0799(9) -0.0402(6) -0.0247(6) 0.0146(6)
O1 0.046(6) 0.029(4) 0.069(6) -0.026(4) -0.013(5) 0.005(4)
O2 0.047(6) 0.031(5) 0.064(6) -0.012(4) -0.007(5) 0.007(4)
O3 0.042(6) 0.041(5) 0.083(6) -0.034(5) -0.020(5) 0.003(4)
O4 0.051(7) 0.045(5) 0.069(6) -0.022(5) -0.007(5) 0.009(4)
O5 0.058(7) 0.027(4) 0.056(5) -0.016(4) -0.014(5) 0.001(4)
O6 0.048(6) 0.032(5) 0.064(6) -0.020(4) -0.011(5) 0.003(4)
O7 0.044(6) 0.029(4) 0.064(5) -0.012(4) -0.008(4) -0.003(4)
O8 0.060(7) 0.028(4) 0.059(6) -0.019(4) -0.002(5) -0.006(4)
O9 0.048(6) 0.032(5) 0.099(7) -0.025(5) -0.003(5) -0.006(4)
O10 0.041(6) 0.036(5) 0.094(7) -0.021(5) 0.004(5) -0.009(5)
O11 0.058(7) 0.040(5) 0.103(8) -0.026(5) 0.013(6) -0.008(5)
O12 0.045(6) 0.032(5) 0.087(7) -0.020(5) -0.005(5) -0.001(4)
C1 0.026(9) 0.043(8) 0.076(10) -0.033(7) -0.007(8) 0.007(7)
C2 0.044(10) 0.038(8) 0.052(8) -0.020(6) -0.015(7) 0.004(7)
C3 0.045(10) 0.034(7) 0.052(8) -0.013(6) -0.009(7) -0.002(7)
C4 0.038(9) 0.037(7) 0.055(8) -0.018(7) -0.005(7) -0.004(7)
C5 0.051(9) 0.020(7) 0.071(9) -0.018(6) -0.013(7) -0.001(6)
C6 0.041(9) 0.019(7) 0.088(11) -0.018(7) -0.006(8) -0.002(6)
C7 0.044(9) 0.026(7) 0.090(11) -0.021(7) 0.000(8) 0.001(6)
C8 0.048(9) 0.043(8) 0.069(9) -0.024(7) 0.004(7) -0.010(7)
C9 0.040(9) 0.030(8) 0.073(9) -0.022(7) -0.013(7) -0.003(6)
C10 0.038(9) 0.038(8) 0.069(9) -0.021(7) -0.010(7) -0.005(7)
C11 0.047(10) 0.034(8) 0.072(9) -0.018(7) -0.016(8) 0.003(7)
C12 0.034(8) 0.040(8) 0.066(8) -0.025(7) -0.006(7) -0.003(6)
C13 0.045(9) 0.033(7) 0.065(8) -0.016(6) -0.007(7) -0.009(6)
C14 0.047(9) 0.028(7) 0.061(8) -0.014(6) -0.002(7) 0.000(6)
C15 0.045(9) 0.023(6) 0.070(9) -0.012(6) -0.013(7) -0.003(6)
C16 0.033(8) 0.029(7) 0.062(8) -0.019(6) -0.015(6) 0.007(6)
C17 0.060(10) 0.027(7) 0.065(8) -0.020(6) 0.001(7) -0.010(7)
C18 0.036(8) 0.029(7) 0.066(8) -0.019(6) -0.007(7) -0.007(6)
C19 0.052(9) 0.021(7) 0.072(9) -0.017(6) -0.001(7) -0.005(6)
C20 0.032(8) 0.057(9) 0.072(9) -0.019(7) -0.001(7) -0.012(7)
C21 0.039(9) 0.030(7) 0.068(9) -0.022(6) -0.013(7) -0.001(6)
C22 0.056(10) 0.036(8) 0.078(10) -0.018(7) -0.009(8) -0.008(8)
C23 0.067(11) 0.039(8) 0.074(10) -0.027(7) -0.012(9) -0.009(8)
C24 0.036(9) 0.041(8) 0.077(10) -0.026(8) -0.020(7) 0.000(6)
C25 0.037(9) 0.037(8) 0.084(10) -0.016(7) -0.013(7) -0.001(6)
C26 0.043(9) 0.039(8) 0.099(12) -0.020(8) -0.023(9) 0.001(6)
C27 0.030(9) 0.054(10) 0.098(12) -0.036(9) -0.024(8) 0.011(7)
C28 0.045(9) 0.028(7) 0.079(10) -0.026(6) -0.020(7) 0.009(6)
N1 0.048(8) 0.048(7) 0.067(7) -0.028(6) -0.020(6) 0.004(5)
N2 0.038(7) 0.027(6) 0.076(7) -0.018(5) -0.004(6) -0.001(5)
N3 0.050(8) 0.024(6) 0.071(7) -0.017(5) 0.001(6) -0.004(5)
N4 0.041(7) 0.035(6) 0.059(7) -0.021(5) -0.015(5) 0.002(5)
N5 0.040(7) 0.023(6) 0.064(7) -0.018(5) -0.011(5) -0.001(5)
N6 0.038(7) 0.032(6) 0.073(7) -0.025(5) 0.002(6) 0.005(5)
N7 0.035(7) 0.031(6) 0.078(7) -0.023(5) -0.004(6) 0.004(5)
N8 0.032(7) 0.046(7) 0.092(9) -0.024(7) -0.018(6) -0.001(5)
C1P 0.055(10) 0.038(8) 0.060(9) -0.015(6) -0.007(7) -0.008(6)
C2P 0.19(2) 0.083(13) 0.090(13) -0.010(10) -0.047(14) -0.061(14)
C3P 0.043(9) 0.029(7) 0.071(9) -0.025(7) -0.007(7) 0.002(6)
C4P 0.032(8) 0.043(8) 0.073(10) -0.024(7) -0.012(7) -0.002(6)
C5P 0.036(9) 0.047(8) 0.068(9) -0.021(7) -0.001(7) -0.004(6)
C6P 0.039(9) 0.038(8) 0.065(9) -0.019(7) -0.006(6) 0.000(6)
C7P 0.040(9) 0.043(7) 0.054(8) -0.020(7) 0.000(6) -0.006(6)
C8P 0.057(10) 0.043(8) 0.082(10) -0.005(7) -0.012(8) -0.011(7)
C9P 0.047(10) 0.046(8) 0.058(8) -0.015(6) -0.002(7) 0.001(6)
C10P 0.071(11) 0.033(7) 0.075(10) -0.008(6) -0.007(8) -0.011(7)
C11P 0.080(13) 0.065(10) 0.075(10) -0.001(8) -0.019(9) -0.023(9)
C12P 0.032(8) 0.040(8) 0.071(10) -0.024(7) -0.016(7) 0.016(6)
C13P 0.049(9) 0.035(8) 0.079(10) -0.018(7) -0.016(7) -0.005(6)
C14P 0.039(9) 0.042(8) 0.068(10) -0.017(7) -0.008(7) -0.001(6)
C15P 0.051(10) 0.042(8) 0.077(11) -0.014(7) -0.005(8) -0.014(7)
C16P 0.045(9) 0.040(8) 0.077(10) -0.013(7) -0.005(7) 0.002(6)
C17P 0.063(11) 0.048(9) 0.065(10) -0.025(7) -0.013(7) -0.002(7)
C18P 0.061(10) 0.033(7) 0.089(11) -0.027(7) -0.023(8) -0.005(7)
C19P 0.062(11) 0.047(9) 0.107(12) -0.023(8) -0.021(9) 0.010(7)
C20P 0.062(11) 0.040(8) 0.094(12) -0.010(7) -0.021(9) -0.004(7)
C21P 0.048(9) 0.044(8) 0.082(10) -0.013(7) -0.014(7) -0.001(6)
C22P 0.097(14) 0.045(9) 0.063(10) -0.028(7) -0.021(9) 0.002(9)
C23P 0.077(12) 0.061(10) 0.061(9) -0.035(7) -0.028(8) -0.002(8)
C24P 0.096(15) 0.035(9) 0.080(11) -0.027(7) -0.048(10) 0.011(8)
C25P 0.081(14) 0.065(11) 0.068(10) -0.011(8) -0.036(9) -0.013(10)
C26P 0.090(15) 0.106(16) 0.068(11) -0.016(10) -0.016(9) -0.027(12)
C27P 0.101(15) 0.048(9) 0.055(9) -0.024(7) -0.017(9) 0.002(9)
C28P 0.057(12) 0.103(14) 0.111(14) -0.064(11) -0.042(10) 0.001(10)
C29P 0.101(10) 0.087(10) 0.110(13) -0.073(9) -0.052(9) 0.024(8)
C30P 0.108(9) 0.062(6) 0.085(9) -0.034(6) -0.046(8) 0.012(5)
C31P 0.074(9) 0.059(5) 0.079(9) -0.043(6) -0.015(7) 0.010(5)
C32P 0.066(10) 0.075(7) 0.090(10) -0.056(7) -0.018(7) 0.001(6)
C33P 0.186(19) 0.081(12) 0.097(11) -0.039(9) -0.041(10) -0.048(13)
C34P 0.161(19) 0.125(17) 0.134(16) -0.048(14) -0.009(12) -0.048(16)
C35P 0.143(14) 0.055(9) 0.080(10) -0.026(8) -0.035(9) -0.020(10)
C36P 0.100(13) 0.062(7) 0.132(14) -0.065(8) 0.017(10) -0.015(8)
C37P 0.163(14) 0.072(7) 0.122(10) -0.045(8) -0.079(10) 0.031(7)
C38P 0.119(10) 0.070(7) 0.101(9) -0.048(6) -0.057(9) 0.029(5)
C39P 0.21(2) 0.076(11) 0.111(9) -0.030(8) -0.054(12) -0.003(14)
C40P 0.22(2) 0.107(17) 0.136(15) -0.035(15) -0.044(15) 0.092(16)
S1G 0.056(3) 0.0330(17) 0.068(2) -0.0152(16) -0.0078(18) -0.0078(16)
F1G 0.117(8) 0.057(5) 0.070(6) -0.007(4) -0.022(5) -0.014(5)
F2G 0.157(10) 0.056(5) 0.108(7) 0.009(5) -0.043(7) -0.067(7)
F3G 0.114(8) 0.041(5) 0.092(6) -0.021(4) -0.032(6) 0.018(5)
O1G 0.062(7) 0.055(6) 0.082(7) -0.023(5) 0.001(5) 0.000(5)
O2G 0.066(7) 0.048(5) 0.076(6) -0.018(5) 0.000(5) -0.013(5)
O3G 0.058(6) 0.042(5) 0.072(6) -0.013(4) -0.012(5) -0.009(4)
C1G 0.113(16) 0.034(8) 0.073(11) -0.004(7) -0.030(10) -0.009(10)
S2G 0.110(4) 0.067(2) 0.095(3) -0.016(2) -0.002(3) -0.021(2)
F4G 0.238(14) 0.090(7) 0.195(10) -0.038(8) 0.090(12) -0.008(9)
F5G 0.313(19) 0.094(8) 0.163(9) -0.005(7) -0.074(11) 0.019(11)
F6G 0.219(12) 0.117(9) 0.211(14) -0.060(10) 0.024(9) -0.085(10)
O4G 0.202(15) 0.143(11) 0.135(9) -0.003(10) -0.060(9) -0.016(11)
O5G 0.143(12) 0.102(9) 0.126(8) -0.029(8) 0.030(7) -0.020(8)
O6G 0.097(8) 0.096(8) 0.236(16) -0.012(11) 0.022(7) -0.023(8)
C2G 0.166(13) 0.076(5) 0.099(10) -0.020(7) 0.017(8) -0.030(7)
S3G 0.063(2) 0.0424(19) 0.101(3) -0.0286(18) 0.000(2) -0.0098(17)
F7G 0.208(11) 0.059(5) 0.069(4) -0.033(4) -0.004(6) -0.011(6)
F8G 0.055(5) 0.201(13) 0.193(12) -0.028(9) -0.031(7) 0.005(5)
F9G 0.197(11) 0.062(5) 0.094(6) 0.010(4) 0.051(8) 0.051(5)
O7G 0.060(6) 0.039(6) 0.251(15) -0.018(7) 0.032(7) 0.000(4)
O8G 0.115(11) 0.075(7) 0.170(9) 0.030(7) 0.044(8) 0.048(7)
O9G 0.202(15) 0.125(11) 0.214(12) -0.109(9) -0.093(12) 0.006(11)
C3G 0.057(5) 0.044(4) 0.043(4) -0.004(3) 0.002(4) 0.009(4)
S4G 1.02(7) 1.02(7) 1.03(7) -0.13(2) -0.06(2) -0.22(3)
F10G 0.134(8) 0.099(6) 0.151(8) -0.056(6) -0.001(6) -0.038(6)
F11G 0.190(11) 0.218(11) 0.159(9) -0.056(8) -0.010(8) -0.008(8)
F12F 0.158(10) 0.201(10) 0.153(9) -0.037(8) -0.026(8) -0.006(8)
O10G 0.178(11) 0.180(11) 0.173(11) 0.000(9) 0.006(9) -0.033(9)
O11G 0.215(13) 0.203(13) 0.197(12) -0.005(9) 0.000(9) -0.024(9)
O12G 0.233(13) 0.198(13) 0.216(13) -0.009(9) -0.001(10) -0.051(10)
C4G 0.057(5) 0.044(4) 0.043(4) -0.004(3) 0.002(4) 0.009(4)
O1N 0.080(8) 0.059(6) 0.086(9) -0.032(6) 0.013(6) -0.016(5)
O2N 0.091(11) 0.087(9) 0.117(10) -0.012(7) -0.067(9) -0.011(7)
N1N 0.069(11) 0.044(7) 0.096(12) -0.023(7) -0.007(10) -0.002(7)
C1N 0.092(14) 0.047(9) 0.091(12) -0.011(8) -0.002(10) -0.016(8)

loop_
_atom_type_symbol
_atom_type_description
_atom_type_scat_dispersion_real
_atom_type_scat_dispersion_imag
_atom_type_scat_source
C C -0.0020 0.0028 'International Tables Vol C Tables 4.2.6.8 and 6.1.1.4'
H H 0.0000 0.0000 'International Tables Vol C Tables 4.2.6.8 and 6.1.1.4'
N N -0.0031 0.0056 'International Tables Vol C Tables 4.2.6.8 and 6.1.1.4'
O O -0.0042 0.0102 'International Tables Vol C Tables 4.2.6.8 and 6.1.1.4'
F F -0.0055 0.0172 'International Tables Vol C Tables 4.2.6.8 and 6.1.1.4'
S S 0.1497 0.1990 'International Tables Vol C Tables 4.2.6.8 and 6.1.1.4'
Ru Ru -0.9454 1.2848 'International Tables Vol C Tables 4.2.6.8 and 6.1.1.4'

loop_
_geom_angle_atom_site_label_1
_geom_angle_atom_site_label_2
_geom_angle_atom_site_label_3
_geom_angle
N5 Ru1 C13P 95.2(5)
N5 Ru1 C12P 121.9(5)
C13P Ru1 C12P 38.6(5)
N5 Ru1 C17P 159.5(5)
C13P Ru1 C17P 67.9(5)
C12P Ru1 C17P 37.7(5)
N5 Ru1 O8 85.3(3)
C13P Ru1 O8 120.8(4)
C12P Ru1 O8 93.0(4)
C17P Ru1 O8 93.4(4)
N5 Ru1 C15P 116.7(4)
C13P Ru1 C15P 68.7(5)
C12P Ru1 C15P 82.9(5)
C17P Ru1 C15P 69.2(5)
O8 Ru1 C15P 156.3(5)
N5 Ru1 C14P 93.8(4)
C13P Ru1 C14P 38.4(5)
C12P Ru1 C14P 69.7(5)
C17P Ru1 C14P 80.1(5)
O8 Ru1 C14P 159.0(4)
C15P Ru1 C14P 36.9(5)
N5 Ru1 C16P 154.4(4)
C13P Ru1 C16P 79.9(6)
C12P Ru1 C16P 68.5(5)
C17P Ru1 C16P 37.7(5)
O8 Ru1 C16P 118.9(4)
C15P Ru1 C16P 38.2(5)
C14P Ru1 C16P 66.8(5)
N5 Ru1 O7 83.1(4)
C13P Ru1 O7 160.9(4)
C12P Ru1 O7 153.1(4)
C17P Ru1 O7 116.8(4)
O8 Ru1 O7 78.2(3)
C15P Ru1 O7 95.0(5)
C14P Ru1 O7 122.6(4)
C16P Ru1 O7 93.4(5)
N4 Ru2 O2 82.2(4)
N4 Ru2 O1 84.1(3)
O2 Ru2 O1 78.4(4)
N4 Ru2 C1P 106.0(5)
O2 Ru2 C1P 171.5(4)
O1 Ru2 C1P 104.2(4)
N4 Ru2 C3P 91.0(4)
O2 Ru2 C3P 141.4(4)
O1 Ru2 C3P 138.8(4)
C1P Ru2 C3P 38.4(5)
N4 Ru2 C7P 140.6(4)
O2 Ru2 C7P 135.0(4)
O1 Ru2 C7P 90.9(4)
C1P Ru2 C7P 37.8(5)
C3P Ru2 C7P 67.7(5)
N4 Ru2 C6P 170.2(4)
O2 Ru2 C6P 102.7(4)
O1 Ru2 C6P 105.1(4)
C1P Ru2 C6P 68.9(5)
C3P Ru2 C6P 79.9(5)
C7P Ru2 C6P 38.1(5)
N4 Ru2 C5P 134.8(4)
O2 Ru2 C5P 90.9(5)
O1 Ru2 C5P 138.1(4)
C1P Ru2 C5P 81.8(5)
C3P Ru2 C5P 67.5(5)
C7P Ru2 C5P 68.5(5)
C6P Ru2 C5P 37.7(5)
N4 Ru2 C4P 102.8(4)
O2 Ru2 C4P 107.5(4)
O1 Ru2 C4P 171.3(4)
C1P Ru2 C4P 69.0(5)
C3P Ru2 C4P 37.2(5)
C7P Ru2 C4P 80.4(5)
C6P Ru2 C4P 67.8(5)
C5P Ru2 C4P 37.6(5)
N1 Ru3 O5 84.0(4)
N1 Ru3 O6 82.3(4)
O5 Ru3 O6 78.5(3)
N1 Ru3 C24P 100.5(6)
O5 Ru3 C24P 113.2(5)
O6 Ru3 C24P 168.1(4)
N1 Ru3 C23P 93.4(5)
O5 Ru3 C23P 150.7(5)
O6 Ru3 C23P 130.3(5)
C24P Ru3 C23P 38.4(6)
N1 Ru3 C26P 167.7(6)
O5 Ru3 C26P 96.4(6)
O6 Ru3 C26P 109.9(6)
C24P Ru3 C26P 67.9(7)
C23P Ru3 C26P 80.1(7)
N1 Ru3 C25P 129.9(6)
O5 Ru3 C25P 90.5(5)
O6 Ru3 C25P 145.0(6)
C24P Ru3 C25P 37.8(6)
C23P Ru3 C25P 68.8(6)
C26P Ru3 C25P 37.9(7)
N1 Ru3 C27P 147.4(6)
O5 Ru3 C27P 126.0(6)
O6 Ru3 C27P 91.0(5)
C24P Ru3 C27P 80.3(6)
C23P Ru3 C27P 66.9(6)
C26P Ru3 C27P 38.1(6)
C25P Ru3 C27P 68.7(6)
N1 Ru3 C22P 112.2(6)
O5 Ru3 C22P 163.3(6)
O6 Ru3 C22P 98.9(5)
C24P Ru3 C22P 69.2(6)
C23P Ru3 C22P 37.6(6)
C26P Ru3 C22P 68.7(7)
C25P Ru3 C22P 82.2(6)
C27P Ru3 C22P 37.3(6)
C29P Ru4 O4 125.1(7)
C29P Ru4 C38P 35.5(8)
O4 Ru4 C38P 96.8(7)
C29P Ru4 N8 95.1(6)
O4 Ru4 N8 84.5(4)
C38P Ru4 N8 116.2(7)
C29P Ru4 O3 156.4(7)
O4 Ru4 O3 78.2(4)
C38P Ru4 O3 160.3(7)
N8 Ru4 O3 82.6(4)
C29P Ru4 C30P 66.0(8)
O4 Ru4 C30P 91.8(6)
C38P Ru4 C30P 38.3(7)
N8 Ru4 C30P 153.7(5)
O3 Ru4 C30P 122.2(5)
C29P Ru4 C32P 68.8(6)
O4 Ru4 C32P 148.5(5)
C38P Ru4 C32P 81.0(7)
N8 Ru4 C32P 124.9(6)
O3 Ru4 C32P 93.2(5)
C30P Ru4 C32P 67.0(7)
C29P Ru4 C31P 78.8(7)
O4 Ru4 C31P 113.3(5)
C38P Ru4 C31P 68.0(6)
N8 Ru4 C31P 161.7(6)
O3 Ru4 C31P 96.1(5)
C30P Ru4 C31P 36.8(6)
C32P Ru4 C31P 36.8(6)
C29P Ru4 C28P 38.3(7)
O4 Ru4 C28P 163.4(6)
C38P Ru4 C28P 67.7(8)
N8 Ru4 C28P 96.6(6)
O3 Ru4 C28P 118.4(6)
C30P Ru4 C28P 79.9(8)
C32P Ru4 C28P 38.9(6)
C31P Ru4 C28P 67.8(7)
C1 O1 Ru2 113.7(8)
C2 O2 Ru2 113.6(8)
C1 O3 Ru4 113.0(9)
C2 O4 Ru4 112.8(8)
C3 O5 Ru3 113.6(8)
C4 O6 Ru3 113.4(8)
C3 O7 Ru1 113.3(8)
C4 O8 Ru1 113.2(7)
O1 C1 O3 124.8(13)
O1 C1 C2 116.6(12)
O3 C1 C2 118.4(14)
O2 C2 O4 125.0(12)
O2 C2 C1 117.4(13)
O4 C2 C1 117.6(12)
O7 C3 O5 125.0(11)
O7 C3 C4 117.2(13)
O5 C3 C4 117.7(12)
O8 C4 O6 125.5(11)
O8 C4 C3 117.9(12)
O6 C4 C3 116.5(13)
N1 C5 C9 121.3(12)
C7 C6 N1 122.1(11)
C6 C7 C8 120.8(13)
C7 C8 C9 117.3(12)
N2 C9 C8 123.4(12)
N2 C9 C5 116.9(11)
C8 C9 C5 119.7(11)
O9 C10 N2 125.8(11)
O9 C10 C11 123.9(12)
N2 C10 C11 110.3(12)
O10 C11 N3 126.3(11)
O10 C11 C10 122.3(12)
N3 C11 C10 111.4(12)
C16 C12 C13 118.1(11)
C16 C12 N3 117.7(11)
C13 C12 N3 124.1(11)
C14 C13 C12 119.0(12)
C13 C14 C15 119.2(12)
N4 C15 C14 121.9(11)
N4 C16 C12 123.2(12)
N5 C17 C19 120.9(11)
N5 C18 C21 120.8(11)
C20 C19 C17 120.0(12)
C19 C20 C21 118.1(12)
N6 C21 C20 125.1(12)
N6 C21 C18 114.9(11)
C20 C21 C18 120.0(11)
O11 C22 N6 125.4(11)
O11 C22 C23 121.9(13)
N6 C22 C23 112.7(13)
O12 C23 N7 125.7(12)
O12 C23 C22 122.8(13)
N7 C23 C22 111.5(14)
C25 C24 N7 123.5(13)
C25 C24 C28 120.0(12)
N7 C24 C28 116.5(12)
C24 C25 C26 119.2(14)
C27 C26 C25 118.7(15)
C26 C27 N8 121.4(13)
N8 C28 C24 120.3(13)
C5 N1 C6 118.8(11)
C5 N1 Ru3 121.5(9)
C6 N1 Ru3 119.4(8)
C10 N2 C9 125.9(11)
C12 N3 C11 124.1(11)
C15 N4 C16 118.6(11)
C15 N4 Ru2 121.8(8)
C16 N4 Ru2 119.6(9)
C18 N5 C17 120.2(11)
C18 N5 Ru1 117.1(8)
C17 N5 Ru1 122.6(7)
C22 N6 C21 127.1(11)
C23 N7 C24 127.7(12)
C28 N8 C27 120.4(13)
C28 N8 Ru4 119.1(11)
C27 N8 Ru4 120.1(9)
C3P C1P C7P 117.2(12)
C3P C1P C9P 120.0(11)
C7P C1P C9P 122.8(11)
C3P C1P Ru2 70.3(8)
C7P C1P Ru2 71.5(8)
C9P C1P Ru2 130.5(9)
C1P C3P C4P 123.0(12)
C1P C3P Ru2 71.3(7)
C4P C3P Ru2 72.9(8)
C3P C4P C5P 119.2(11)
C3P C4P Ru2 69.9(7)
C5P C4P Ru2 70.8(7)
C6P C5P C4P 119.6(12)
C6P C5P C8P 119.8(12)
C4P C5P C8P 120.3(12)
C6P C5P Ru2 70.8(7)
C4P C5P Ru2 71.6(7)
C8P C5P Ru2 124.3(10)
C5P C6P C7P 120.4(12)
C5P C6P Ru2 71.5(7)
C7P C6P Ru2 71.2(7)
C6P C7P C1P 120.5(11)
C6P C7P Ru2 70.7(7)
C1P C7P Ru2 70.7(7)
C11P C9P C10P 110.7(11)
C11P C9P C1P 109.4(11)
C10P C9P C1P 112.2(11)
C13P C12P C17P 118.0(12)
C13P C12P C18P 122.3(13)
C17P C12P C18P 119.6(11)
C13P C12P Ru1 70.8(7)
C17P C12P Ru1 72.3(8)
C18P C12P Ru1 125.8(9)
C14P C13P C12P 119.9(13)
C14P C13P Ru1 70.6(8)
C12P C13P Ru1 70.6(7)
C15P C14P C13P 122.3(12)
C15P C14P Ru1 71.9(8)
C13P C14P Ru1 71.1(7)
C14P C15P C16P 117.6(12)
C14P C15P C21P 121.7(12)
C16P C15P C21P 120.5(13)
C14P C15P Ru1 71.3(8)
C16P C15P Ru1 71.2(7)
C21P C15P Ru1 125.2(10)
C15P C16P C17P 121.9(13)
C15P C16P Ru1 70.6(8)
C17P C16P Ru1 71.8(8)
C12P C17P C16P 120.0(12)
C12P C17P Ru1 70.0(7)
C16P C17P Ru1 70.5(8)
C19P C18P C12P 109.3(11)
C19P C18P C20P 111.4(12)
C12P C18P C20P 114.8(11)
C23P C22P C27P 116.4(15)
C23P C22P C35P 121.8(17)
C27P C22P C35P 121.7(15)
C23P C22P Ru3 70.1(8)
C27P C22P Ru3 69.5(8)
C35P C22P Ru3 132.5(10)
C24P C23P C22P 121.5(16)
C24P C23P Ru3 69.9(8)
C22P C23P Ru3 72.3(9)
C23P C24P C25P 120.7(14)
C23P C24P Ru3 71.7(8)
C25P C24P Ru3 72.0(9)
C26P C25P C24P 117.9(15)
C26P C25P C2P 123.0(19)
C24P C25P C2P 118.7(17)
C26P C25P Ru3 70.4(9)
C24P C25P Ru3 70.2(9)
C2P C25P Ru3 125.1(11)
C25P C26P C27P 120.5(17)
C25P C26P Ru3 71.7(10)
C27P C26P Ru3 70.9(9)
C22P C27P C26P 122.8(16)
C22P C27P Ru3 73.2(8)
C26P C27P Ru3 71.0(9)
C29P C28P C32P 116.4(19)
C29P C28P Ru4 69.6(10)
C32P C28P Ru4 70.2(8)
C38P C29P C28P 125(2)
C38P C29P Ru4 73.3(13)
C28P C29P Ru4 72.0(10)
C31P C30P C38P 122(2)
C31P C30P Ru4 72.1(10)
C38P C30P Ru4 72.1(12)
C32P C31P C30P 121.9(17)
C32P C31P Ru4 72.2(9)
C30P C31P Ru4 71.1(9)
C31P C32P C36P 122.9(16)
C31P C32P C28P 118.3(17)
C36P C32P C28P 118.6(17)
C31P C32P Ru4 70.9(8)
C36P C32P Ru4 124.6(12)
C28P C32P Ru4 70.9(8)
C22P C35P C33P 107.7(14)
C22P C35P C34P 118.0(16)
C33P C35P C34P 104.8(17)
C39P C37P C38P 109.3(14)
C39P C37P C40P 102.9(19)
C38P C37P C40P 104(2)
C29P C38P C30P 117.2(19)
C29P C38P C37P 125(2)
C30P C38P C37P 118(2)
C29P C38P Ru4 71.1(13)
C30P C38P Ru4 69.6(10)
C37P C38P Ru4 128.7(12)
O2G S1G O1G 114.6(6)
O2G S1G O3G 114.3(6)
O1G S1G O3G 115.0(6)
O2G S1G C1G 104.7(8)
O1G S1G C1G 103.4(8)
O3G S1G C1G 102.8(6)
F3G C1G F2G 109.2(13)
F3G C1G F1G 105.7(14)
F2G C1G F1G 108.0(14)
F3G C1G S1G 112.5(12)
F2G C1G S1G 112.2(12)
F1G C1G S1G 109.0(10)
O6G S2G O5G 117.3(12)
O6G S2G O4G 118.0(13)
O5G S2G O4G 105.7(11)
O6G S2G C2G 104.6(12)
O5G S2G C2G 105.6(10)
O4G S2G C2G 104.1(12)
F6G C2G F5G 106.9(19)
F6G C2G F4G 107.7(19)
F5G C2G F4G 101(2)
F6G C2G S2G 113.8(19)
F5G C2G S2G 112.3(16)
F4G C2G S2G 114.5(15)
O7G S3G O8G 113.8(10)
O7G S3G O9G 109.3(12)
O8G S3G O9G 116.6(12)
O7G S3G C3G 103.7(6)
O8G S3G C3G 108.0(7)
O9G S3G C3G 104.1(9)
F9G C3G F7G 118.0(11)
F9G C3G F8G 102.0(12)
F7G C3G F8G 97.4(11)
F9G C3G S3G 117.0(8)
F7G C3G S3G 116.1(9)
F8G C3G S3G 100.6(9)
O10G S4G O11G 105(2)
O10G S4G O12G 104(2)
O11G S4G O12G 115(2)
O10G S4G C4G 108.2(17)
O11G S4G C4G 114.0(17)
O12G S4G C4G 109.0(17)
F12F C4G F10G 103.2(12)
F12F C4G F11G 115.4(13)
F10G C4G F11G 115.7(12)
F12F C4G S4G 116.3(13)
F10G C4G S4G 110.8(12)
F11G C4G S4G 96.0(12)
O2N N1N O1N 126.1(15)
O2N N1N C1N 119.3(16)
O1N N1N C1N 114.6(14)

loop_
_geom_bond_atom_site_label_1
_geom_bond_atom_site_label_2
_geom_bond_distance
Ru1 N5 2.112(10)
Ru1 C13P 2.153(14)
Ru1 C12P 2.151(12)
Ru1 C17P 2.180(14)
Ru1 O8 2.131(8)
Ru1 C15P 2.154(13)
Ru1 C14P 2.147(13)
Ru1 C16P 2.163(14)
Ru1 O7 2.126(9)
Ru2 N4 2.110(10)
Ru2 O2 2.104(9)
Ru2 O1 2.119(8)
Ru2 C1P 2.162(14)
Ru2 C3P 2.150(13)
Ru2 C7P 2.173(13)
Ru2 C6P 2.167(13)
Ru2 C5P 2.177(13)
Ru2 C4P 2.187(12)
Ru3 N1 2.123(11)
Ru3 O5 2.115(8)
Ru3 O6 2.106(9)
Ru3 C24P 2.148(15)
Ru3 C23P 2.172(14)
Ru3 C26P 2.156(17)
Ru3 C25P 2.172(16)
Ru3 C27P 2.154(13)
Ru3 C22P 2.201(14)
Ru4 C29P 2.150(18)
Ru4 O4 2.116(10)
Ru4 C38P 2.18(2)
Ru4 N8 2.135(12)
Ru4 O3 2.133(9)
Ru4 C30P 2.143(18)
Ru4 C32P 2.173(14)
Ru4 C31P 2.156(14)
Ru4 C28P 2.181(15)
O1 C1 1.267(16)
O2 C2 1.270(16)
O3 C1 1.227(16)
O4 C2 1.259(16)
O5 C3 1.239(15)
O6 C4 1.272(15)
O7 C3 1.255(15)
O8 C4 1.244(15)
O9 C10 1.225(15)
O10 C11 1.193(16)
O11 C22 1.236(16)
O12 C23 1.229(17)
C1 C2 1.51(2)
C3 C4 1.527(19)
C5 N1 1.336(15)
C5 C9 1.408(18)
C6 C7 1.351(19)
C6 N1 1.366(17)
C7 C8 1.397(17)
C8 C9 1.390(18)
C9 N2 1.391(15)
C10 N2 1.365(16)
C10 C11 1.523(18)
C11 N3 1.395(17)
C12 C16 1.378(17)
C12 C13 1.390(17)
C12 N3 1.416(15)
C13 C14 1.386(17)
C14 C15 1.376(18)
C15 N4 1.350(16)
C16 N4 1.330(15)
C17 N5 1.356(15)
C17 C19 1.370(18)
C18 N5 1.327(15)
C18 C21 1.405(18)
C19 C20 1.401(18)
C20 C21 1.368(18)
C21 N6 1.404(15)
C22 N6 1.358(17)
C22 C23 1.517(19)
C23 N7 1.348(18)
C24 C25 1.336(19)
C24 N7 1.423(16)
C24 C28 1.397(19)
C25 C26 1.391(18)
C26 C27 1.37(2)
C27 N8 1.326(19)
C28 N8 1.325(16)
C1P C3P 1.419(17)
C1P C7P 1.404(17)
C1P C9P 1.533(19)
C2P C25P 1.50(2)
C3P C4P 1.383(19)
C4P C5P 1.405(18)
C5P C6P 1.404(17)
C5P C8P 1.51(2)
C6P C7P 1.417(18)
C9P C11P 1.51(2)
C9P C10P 1.564(18)
C12P C13P 1.423(18)
C12P C17P 1.398(19)
C12P C18P 1.526(18)
C13P C14P 1.413(18)
C14P C15P 1.360(19)
C15P C16P 1.411(19)
C15P C21P 1.534(19)
C16P C17P 1.403(19)
C18P C19P 1.55(2)
C18P C20P 1.53(2)
C22P C23P 1.41(2)
C22P C27P 1.39(2)
C22P C35P 1.53(2)
C23P C24P 1.42(2)
C24P C25P 1.40(2)
C25P C26P 1.41(2)
C26P C27P 1.41(2)
C28P C29P 1.42(3)
C28P C32P 1.45(2)
C29P C38P 1.32(3)
C30P C31P 1.36(2)
C30P C38P 1.42(3)
C31P C32P 1.37(2)
C32P C36P 1.49(3)
C33P C35P 1.52(2)
C34P C35P 1.63(3)
C37P C39P 1.53(3)
C37P C38P 1.58(3)
C37P C40P 1.62(3)
S1G O2G 1.422(10)
S1G O1G 1.449(10)
S1G O3G 1.420(10)
S1G C1G 1.834(15)
F1G C1G 1.373(17)
F2G C1G 1.28(2)
F3G C1G 1.28(2)
S2G O6G 1.271(15)
S2G O5G 1.488(14)
S2G O4G 1.502(18)
S2G C2G 1.71(2)
F4G C2G 1.31(2)
F5G C2G 1.37(3)
F6G C2G 1.35(3)
S3G O7G 1.349(11)
S3G O8G 1.397(13)
S3G O9G 1.370(15)
S3G C3G 1.786(11)
F7G C3G 1.257(13)
F8G C3G 1.513(16)
F9G C3G 1.271(13)
S4G O10G 1.31(2)
S4G O11G 1.38(2)
S4G O12G 1.38(2)
S4G C4G 1.779(19)
F10G C4G 1.376(14)
F11G C4G 1.478(17)
F12F C4G 1.372(15)
O1N N1N 1.226(16)
O2N N1N 1.180(16)
N1N C1N 1.53(2)
